data_1517174
loop_
_publ_author_name
'Braunschweig, Holger'
'Dewhurst, Rian D.'
'Hupp, Florian'
'Kaufmann, Christina'
'Phukan, Ashwini K.'
'Schneider, Christoph'
'Ye, Qing'

_publ_section_title
;
 Gauging metal Lewis basicity of zerovalent iron complexes via metal-only
 Lewis pairs
;
_journal_issue 10
_journal_name_full 'Chemical Science'
_journal_page_first 4099
_journal_paper_doi 10.1039/C4SC01539H
_journal_volume 5
_journal_year 2014
_chemical_formula_moiety 'C15 H36 B2 Cl3 Fe Ga N2 O3 Si4'
_chemical_formula_sum 'C15 H36 B2 Cl3 Fe Ga N2 O3 Si4'
_chemical_formula_weight 658.36
_chemical_name_common
;
?
;
_chemical_name_systematic
;
?
;
_space_group_IT_number 33
_symmetry_cell_setting orthorhombic
_symmetry_space_group_name_Hall 'P 2c -2n'
_symmetry_space_group_name_H-M 'P n a 21'
_atom_sites_solution_hydrogens geom
_atom_sites_solution_primary direct
_atom_sites_solution_secondary difmap
_audit_creation_method SHELXL-97
_cell_angle_alpha 90.00
_cell_angle_beta 90.00
_cell_angle_gamma 90.00
_cell_formula_units_Z 4
_cell_length_a 28.6201(15)
_cell_length_b 15.3682(8)
_cell_length_c 7.0307(4)
_cell_measurement_reflns_used 6674
_cell_measurement_temperature 100(2)
_cell_measurement_theta_max 26.81
_cell_measurement_theta_min 2.51
_cell_volume 3092.4(3)
_computing_cell_refinement 'Saint+ ver. 7.68A (Bruker AXS)'
_computing_data_collection 'APEX2 ver. 2010.3 (Bruker AXS)'
_computing_data_reduction 'Saint+ ver. 7.68A (Bruker AXS)'
_computing_molecular_graphics 'XP ver. 5.1 (Bruker AXS, 1998)'
_computing_publication_material 'SHELXL-97 (Sheldrick, 2008)'
_computing_structure_refinement 'SHELXL-97 (Sheldrick, 2008)'
_computing_structure_solution 'SHELXS-97 (Sheldrick, 2008)'
_diffrn_ambient_temperature 100(2)
_diffrn_detector_area_resol_mean 8.333
_diffrn_measured_fraction_theta_full 1.000
_diffrn_measured_fraction_theta_max 1.000
_diffrn_measurement_device_type 'Bruker X8-APEX II'
_diffrn_measurement_method '\f and \w scans'
_diffrn_radiation_monochromator 'multi-layer mirror'
_diffrn_radiation_source 'rotating anode'
_diffrn_radiation_type MoK\a
_diffrn_radiation_wavelength 0.71073
_diffrn_reflns_av_R_equivalents 0.0500
_diffrn_reflns_av_sigmaI/netI 0.0529
_diffrn_reflns_limit_h_max 35
_diffrn_reflns_limit_h_min -35
_diffrn_reflns_limit_k_max 13
_diffrn_reflns_limit_k_min -19
_diffrn_reflns_limit_l_max 8
_diffrn_reflns_limit_l_min -8
_diffrn_reflns_number 27505
_diffrn_reflns_theta_full 26.37
_diffrn_reflns_theta_max 26.37
_diffrn_reflns_theta_min 1.42
_exptl_absorpt_coefficient_mu 1.773
_exptl_absorpt_correction_T_max 0.7455
_exptl_absorpt_correction_T_min 0.6485
_exptl_absorpt_correction_type multi-scan
_exptl_absorpt_process_details 'Sadabs 2008/1 (Bruker 2008)'
_exptl_crystal_colour colourless
_exptl_crystal_density_diffrn 1.414
_exptl_crystal_density_method 'not measured'
_exptl_crystal_description needle
_exptl_crystal_F_000 1352
_exptl_crystal_size_max 0.28
_exptl_crystal_size_mid 0.06
_exptl_crystal_size_min 0.05
_refine_diff_density_max 1.425
_refine_diff_density_min -0.470
_refine_diff_density_rms 0.095
_refine_ls_abs_structure_details 'Flack H D (1983), Acta Cryst. A39, 876-881'
_refine_ls_abs_structure_Flack 0.045(12)
_refine_ls_extinction_method none
_refine_ls_goodness_of_fit_ref 1.063
_refine_ls_hydrogen_treatment constr
_refine_ls_matrix_type full
_refine_ls_number_parameters 292
_refine_ls_number_reflns 6247
_refine_ls_number_restraints 1
_refine_ls_restrained_S_all 1.063
_refine_ls_R_factor_all 0.0517
_refine_ls_R_factor_gt 0.0416
_refine_ls_shift/su_max 0.001
_refine_ls_shift/su_mean 0.000
_refine_ls_structure_factor_coef Fsqd
_refine_ls_weighting_details 'calc w=1/[\s^2^(Fo^2^)+(0.0502P)^2^+1.1245P] where P=(Fo^2^+2Fc^2^)/3'
_refine_ls_weighting_scheme calc
_refine_ls_wR_factor_gt 0.0927
_refine_ls_wR_factor_ref 0.0965
_reflns_number_gt 5491
_reflns_number_total 6247
_reflns_threshold_expression >2sigma(I)
_cod_data_source_file c4sc01539h2.cif
_cod_data_source_block 2g
_cod_depositor_comments
;
The following automatic conversions were performed:

'_symmetry_cell_setting' value 'Orthorhombic' changed to
'orthorhombic' according to
/usr/data/users/saulius/crontab/automatic-downloads/rss-feeds/RSC/lib/dictionaries/cif_core.dic
dictionary named 'cif_core.dic' version 2.4.2 from 2011-04-26.

Automatic conversion script
Id: cif_fix_values 2281 2013-09-26 08:29:07Z andrius 

 Adding full bibliography for 1517166--1517175.cif.
;
_cod_original_sg_symbol_H-M Pna2(1)
_cod_database_code 1517174

loop_
_symmetry_equiv_pos_as_xyz
'x, y, z'
'-x, -y, z+1/2'
'x+1/2, -y+1/2, z'
'-x+1/2, y+1/2, z+1/2'

loop_
_atom_site_label
_atom_site_type_symbol
_atom_site_fract_x
_atom_site_fract_y
_atom_site_fract_z
_atom_site_U_iso_or_equiv
_atom_site_adp_type
_atom_site_occupancy
_atom_site_symmetry_multiplicity
_atom_site_calc_flag
_atom_site_refinement_flags
Ga01 Ga 0.859316(15) 0.39000(3) 0.67522(7) 0.01582(12) Uani 1 1 d .
Fe1 Fe 0.851663(19) 0.30632(4) 0.96899(9) 0.01260(13) Uani 1 1 d .
Cl1 Cl 0.91928(4) 0.34844(7) 0.49264(18) 0.0227(2) Uani 1 1 d .
Cl2 Cl 0.87041(4) 0.53148(7) 0.70190(19) 0.0253(3) Uani 1 1 d .
Cl3 Cl 0.79615(4) 0.37883(7) 0.49102(17) 0.0221(2) Uani 1 1 d .
N10 N 0.73928(11) 0.3309(2) 0.9998(5) 0.0148(7) Uani 1 1 d .
B10 B 0.78589(16) 0.3252(3) 0.9818(8) 0.0143(9) Uani 1 1 d .
Si11 Si 0.70787(4) 0.23309(8) 1.06317(19) 0.0176(3) Uani 1 1 d .
Si12 Si 0.71064(4) 0.43465(7) 0.9700(2) 0.0177(3) Uani 1 1 d .
C13 C 0.74492(16) 0.1369(3) 1.0089(8) 0.0247(11) Uani 1 1 d .
H13A H 0.7547 0.1390 0.8754 0.037 Uiso 1 1 calc R
H13B H 0.7270 0.0835 1.0314 0.037 Uiso 1 1 calc R
H13C H 0.7726 0.1373 1.0911 0.037 Uiso 1 1 calc R
C14 C 0.69345(19) 0.2376(3) 1.3204(7) 0.0268(12) Uani 1 1 d .
H14A H 0.7224 0.2390 1.3949 0.040 Uiso 1 1 calc R
H14B H 0.6752 0.1860 1.3555 0.040 Uiso 1 1 calc R
H14C H 0.6751 0.2901 1.3467 0.040 Uiso 1 1 calc R
C15 C 0.65536(17) 0.2285(3) 0.9099(7) 0.0275(12) Uani 1 1 d .
H15A H 0.6345 0.2769 0.9418 0.041 Uiso 1 1 calc R
H15B H 0.6391 0.1732 0.9304 0.041 Uiso 1 1 calc R
H15C H 0.6647 0.2330 0.7762 0.041 Uiso 1 1 calc R
C16 C 0.66534(16) 0.4473(3) 1.1550(7) 0.0244(11) Uani 1 1 d .
H16A H 0.6430 0.3992 1.1459 0.037 Uiso 1 1 calc R
H16B H 0.6490 0.5027 1.1363 0.037 Uiso 1 1 calc R
H16C H 0.6800 0.4468 1.2808 0.037 Uiso 1 1 calc R
C17 C 0.68300(18) 0.4395(3) 0.7313(7) 0.0277(12) Uani 1 1 d .
H17A H 0.7063 0.4256 0.6339 0.042 Uiso 1 1 calc R
H17B H 0.6707 0.4981 0.7091 0.042 Uiso 1 1 calc R
H17C H 0.6574 0.3973 0.7250 0.042 Uiso 1 1 calc R
C18 C 0.75504(16) 0.5201(3) 0.9976(8) 0.0243(10) Uani 1 1 d .
H18A H 0.7712 0.5125 1.1194 0.037 Uiso 1 1 calc R
H18B H 0.7399 0.5773 0.9946 0.037 Uiso 1 1 calc R
H18C H 0.7777 0.5160 0.8935 0.037 Uiso 1 1 calc R
N20 N 0.96110(13) 0.2566(2) 0.9402(5) 0.0180(8) Uani 1 1 d .
B20 B 0.91681(16) 0.2839(3) 0.9489(7) 0.0156(10) Uani 1 1 d .
Si21 Si 0.97234(5) 0.14673(8) 0.8700(2) 0.0273(3) Uani 1 1 d .
Si22 Si 1.00665(4) 0.33767(7) 0.9742(2) 0.0173(2) Uani 1 1 d .
C23 C 0.92842(17) 0.0752(3) 0.9877(9) 0.0351(12) Uani 1 1 d .
H23A H 0.9291 0.0851 1.1254 0.053 Uiso 1 1 calc R
H23B H 0.9358 0.0142 0.9611 0.053 Uiso 1 1 calc R
H23C H 0.8972 0.0888 0.9387 0.053 Uiso 1 1 calc R
C24 C 0.9680(3) 0.1386(4) 0.6085(8) 0.0493(17) Uani 1 1 d .
H24A H 0.9371 0.1590 0.5674 0.074 Uiso 1 1 calc R
H24B H 0.9722 0.0779 0.5696 0.074 Uiso 1 1 calc R
H24C H 0.9922 0.1748 0.5498 0.074 Uiso 1 1 calc R
C25 C 1.03121(18) 0.1139(3) 0.9469(10) 0.0436(16) Uani 1 1 d .
H25A H 1.0539 0.1584 0.9088 0.065 Uiso 1 1 calc R
H25B H 1.0394 0.0583 0.8874 0.065 Uiso 1 1 calc R
H25C H 1.0317 0.1074 1.0856 0.065 Uiso 1 1 calc R
C26 C 1.03783(17) 0.3060(3) 1.1961(7) 0.0301(12) Uani 1 1 d .
H26A H 1.0150 0.2950 1.2972 0.045 Uiso 1 1 calc R
H26B H 1.0588 0.3532 1.2351 0.045 Uiso 1 1 calc R
H26C H 1.0561 0.2532 1.1730 0.045 Uiso 1 1 calc R
C27 C 1.04230(16) 0.3388(3) 0.7542(7) 0.0246(11) Uani 1 1 d .
H27A H 1.0577 0.2823 0.7386 0.037 Uiso 1 1 calc R
H27B H 1.0660 0.3847 0.7632 0.037 Uiso 1 1 calc R
H27C H 1.0221 0.3500 0.6444 0.037 Uiso 1 1 calc R
C28 C 0.97907(16) 0.4447(3) 1.0097(8) 0.0256(11) Uani 1 1 d .
H28A H 0.9633 0.4626 0.8924 0.038 Uiso 1 1 calc R
H28B H 1.0031 0.4877 1.0426 0.038 Uiso 1 1 calc R
H28C H 0.9562 0.4409 1.1131 0.038 Uiso 1 1 calc R
O31 O 0.83360(12) 0.1742(2) 0.6826(5) 0.0249(7) Uani 1 1 d .
C31 C 0.84079(15) 0.2277(3) 0.7919(7) 0.0170(10) Uani 1 1 d .
O32 O 0.84965(13) 0.1863(2) 1.2927(5) 0.0305(9) Uani 1 1 d .
C32 C 0.85003(14) 0.2358(3) 1.1729(7) 0.0204(10) Uani 1 1 d .
O33 O 0.86596(10) 0.47501(19) 1.1586(5) 0.0235(7) Uani 1 1 d .
C33 C 0.86068(14) 0.4080(3) 1.0848(6) 0.0158(10) Uani 1 1 d .

loop_
_atom_site_aniso_label
_atom_site_aniso_U_11
_atom_site_aniso_U_22
_atom_site_aniso_U_33
_atom_site_aniso_U_23
_atom_site_aniso_U_13
_atom_site_aniso_U_12
Ga01 0.0158(2) 0.0164(2) 0.0153(2) 0.0019(2) -0.0009(2) 0.00001(18)
Fe1 0.0126(3) 0.0130(3) 0.0122(3) 0.0001(3) -0.0001(3) -0.0003(2)
Cl1 0.0169(5) 0.0295(6) 0.0216(6) 0.0047(5) 0.0024(5) 0.0042(4)
Cl2 0.0289(6) 0.0165(5) 0.0306(7) 0.0033(5) -0.0029(6) -0.0015(4)
Cl3 0.0168(5) 0.0294(6) 0.0200(6) 0.0019(5) -0.0021(5) -0.0004(4)
N10 0.0128(17) 0.0126(17) 0.019(2) -0.0008(16) 0.0002(16) -0.0012(13)
B10 0.022(2) 0.010(2) 0.011(2) 0.002(2) -0.003(2) -0.0019(17)
Si11 0.0166(6) 0.0157(6) 0.0204(6) 0.0006(5) 0.0021(5) -0.0025(5)
Si12 0.0161(6) 0.0160(6) 0.0210(6) 0.0012(6) 0.0009(6) 0.0022(5)
C13 0.023(2) 0.015(2) 0.036(3) 0.005(2) 0.006(2) -0.0055(18)
C14 0.029(3) 0.024(3) 0.027(3) 0.001(2) 0.002(2) -0.001(2)
C15 0.028(3) 0.029(3) 0.026(3) 0.004(2) -0.003(2) -0.005(2)
C16 0.029(3) 0.016(2) 0.029(3) -0.001(2) 0.004(2) 0.0019(19)
C17 0.033(3) 0.028(3) 0.022(3) 0.008(2) -0.002(2) 0.008(2)
C18 0.026(2) 0.015(2) 0.032(3) 0.000(2) 0.002(2) 0.0018(18)
N20 0.0195(19) 0.0157(18) 0.019(2) 0.0017(15) -0.0020(16) -0.0001(15)
B20 0.018(2) 0.011(2) 0.017(3) -0.001(2) 0.000(2) -0.0047(19)
Si21 0.0223(7) 0.0148(6) 0.0449(9) -0.0002(7) -0.0021(7) 0.0019(6)
Si22 0.0146(6) 0.0170(6) 0.0204(6) 0.0015(6) -0.0015(6) -0.0021(5)
C23 0.034(3) 0.021(2) 0.050(3) 0.007(3) -0.001(3) 0.000(2)
C24 0.084(5) 0.022(3) 0.042(4) -0.007(3) 0.017(3) 0.009(3)
C25 0.030(3) 0.022(3) 0.079(5) 0.008(3) -0.003(3) 0.005(2)
C26 0.024(2) 0.044(3) 0.022(3) 0.002(3) -0.008(2) -0.009(2)
C27 0.018(2) 0.026(3) 0.029(3) 0.007(2) 0.001(2) -0.005(2)
C28 0.020(2) 0.018(2) 0.039(3) -0.005(2) 0.002(2) -0.0039(19)
O31 0.037(2) 0.0200(16) 0.0173(16) -0.0044(16) 0.0051(17) -0.0043(14)
C31 0.014(2) 0.020(2) 0.018(2) 0.004(2) 0.0030(19) -0.0043(19)
O32 0.047(2) 0.0243(19) 0.0204(18) 0.0066(16) -0.0017(17) 0.0011(16)
C32 0.021(2) 0.020(2) 0.020(2) -0.002(2) -0.003(2) 0.0008(17)
O33 0.0266(17) 0.0209(17) 0.0230(19) 0.0026(16) -0.0031(16) 0.0011(13)
C33 0.0073(19) 0.030(3) 0.010(2) 0.0028(19) -0.0008(18) 0.0030(18)

loop_
_atom_type_symbol
_atom_type_description
_atom_type_scat_dispersion_real
_atom_type_scat_dispersion_imag
_atom_type_scat_source
C C 0.0033 0.0016 'International Tables Vol C Tables 4.2.6.8 and 6.1.1.4'
H H 0.0000 0.0000 'International Tables Vol C Tables 4.2.6.8 and 6.1.1.4'
B B 0.0013 0.0007 'International Tables Vol C Tables 4.2.6.8 and 6.1.1.4'
N N 0.0061 0.0033 'International Tables Vol C Tables 4.2.6.8 and 6.1.1.4'
O O 0.0106 0.0060 'International Tables Vol C Tables 4.2.6.8 and 6.1.1.4'
Si Si 0.0817 0.0704 'International Tables Vol C Tables 4.2.6.8 and 6.1.1.4'
Cl Cl 0.1484 0.1585 'International Tables Vol C Tables 4.2.6.8 and 6.1.1.4'
Fe Fe 0.3463 0.8444 'International Tables Vol C Tables 4.2.6.8 and 6.1.1.4'
Ga Ga 0.2307 1.6083 'International Tables Vol C Tables 4.2.6.8 and 6.1.1.4'

loop_
_geom_angle_atom_site_label_1
_geom_angle_atom_site_label_2
_geom_angle_atom_site_label_3
_geom_angle
Cl2 Ga01 Cl3 104.00(4)
Cl2 Ga01 Cl1 102.71(5)
Cl3 Ga01 Cl1 105.47(5)
Cl2 Ga01 Fe1 117.39(4)
Cl3 Ga01 Fe1 112.19(4)
Cl1 Ga01 Fe1 113.81(4)
C31 Fe1 C33 161.8(2)
C31 Fe1 C32 98.34(19)
C33 Fe1 C32 99.7(2)
C31 Fe1 B20 89.8(2)
C33 Fe1 B20 92.93(19)
C32 Fe1 B20 88.6(2)
C31 Fe1 B10 87.9(2)
C33 Fe1 B10 89.29(18)
C32 Fe1 B10 91.6(2)
B20 Fe1 B10 177.7(2)
C31 Fe1 Ga01 77.26(15)
C33 Fe1 Ga01 84.92(15)
C32 Fe1 Ga01 173.65(15)
B20 Fe1 Ga01 86.84(15)
B10 Fe1 Ga01 92.76(15)
B10 N10 Si12 119.8(3)
B10 N10 Si11 117.6(3)
Si12 N10 Si11 122.50(19)
N10 B10 Fe1 174.3(4)
N10 Si11 C15 107.0(2)
N10 Si11 C14 108.7(2)
C15 Si11 C14 112.8(2)
N10 Si11 C13 109.10(18)
C15 Si11 C13 108.3(2)
C14 Si11 C13 110.9(2)
N10 Si12 C18 107.74(19)
N10 Si12 C16 109.30(19)
C18 Si12 C16 109.6(2)
N10 Si12 C17 109.5(2)
C18 Si12 C17 111.2(2)
C16 Si12 C17 109.5(2)
Si11 C13 H13A 109.5
Si11 C13 H13B 109.5
H13A C13 H13B 109.5
Si11 C13 H13C 109.5
H13A C13 H13C 109.5
H13B C13 H13C 109.5
Si11 C14 H14A 109.5
Si11 C14 H14B 109.5
H14A C14 H14B 109.5
Si11 C14 H14C 109.5
H14A C14 H14C 109.5
H14B C14 H14C 109.5
Si11 C15 H15A 109.5
Si11 C15 H15B 109.5
H15A C15 H15B 109.5
Si11 C15 H15C 109.5
H15A C15 H15C 109.5
H15B C15 H15C 109.5
Si12 C16 H16A 109.5
Si12 C16 H16B 109.5
H16A C16 H16B 109.5
Si12 C16 H16C 109.5
H16A C16 H16C 109.5
H16B C16 H16C 109.5
Si12 C17 H17A 109.5
Si12 C17 H17B 109.5
H17A C17 H17B 109.5
Si12 C17 H17C 109.5
H17A C17 H17C 109.5
H17B C17 H17C 109.5
Si12 C18 H18A 109.5
Si12 C18 H18B 109.5
H18A C18 H18B 109.5
Si12 C18 H18C 109.5
H18A C18 H18C 109.5
H18B C18 H18C 109.5
B20 N20 Si21 118.6(3)
B20 N20 Si22 117.4(3)
Si21 N20 Si22 123.6(2)
N20 B20 Fe1 172.1(4)
N20 Si21 C25 110.0(2)
N20 Si21 C24 109.0(2)
C25 Si21 C24 109.7(3)
N20 Si21 C23 108.2(2)
C25 Si21 C23 109.0(3)
C24 Si21 C23 110.9(3)
N20 Si22 C28 108.80(19)
N20 Si22 C27 106.9(2)
C28 Si22 C27 109.9(2)
N20 Si22 C26 106.0(2)
C28 Si22 C26 109.0(2)
C27 Si22 C26 116.0(2)
Si21 C23 H23A 109.5
Si21 C23 H23B 109.5
H23A C23 H23B 109.5
Si21 C23 H23C 109.5
H23A C23 H23C 109.5
H23B C23 H23C 109.5
Si21 C24 H24A 109.5
Si21 C24 H24B 109.5
H24A C24 H24B 109.5
Si21 C24 H24C 109.5
H24A C24 H24C 109.5
H24B C24 H24C 109.5
Si21 C25 H25A 109.5
Si21 C25 H25B 109.5
H25A C25 H25B 109.5
Si21 C25 H25C 109.5
H25A C25 H25C 109.5
H25B C25 H25C 109.5
Si22 C26 H26A 109.5
Si22 C26 H26B 109.5
H26A C26 H26B 109.5
Si22 C26 H26C 109.5
H26A C26 H26C 109.5
H26B C26 H26C 109.5
Si22 C27 H27A 109.5
Si22 C27 H27B 109.5
H27A C27 H27B 109.5
Si22 C27 H27C 109.5
H27A C27 H27C 109.5
H27B C27 H27C 109.5
Si22 C28 H28A 109.5
Si22 C28 H28B 109.5
H28A C28 H28B 109.5
Si22 C28 H28C 109.5
H28A C28 H28C 109.5
H28B C28 H28C 109.5
O31 C31 Fe1 177.3(4)
O32 C32 Fe1 175.0(4)
O33 C33 Fe1 178.9(4)

loop_
_geom_bond_atom_site_label_1
_geom_bond_atom_site_label_2
_geom_bond_distance
Ga01 Cl2 2.2053(12)
Ga01 Cl3 2.2304(12)
Ga01 Cl1 2.2363(12)
Ga01 Fe1 2.4429(8)
Fe1 C31 1.763(5)
Fe1 C33 1.781(5)
Fe1 C32 1.798(5)
Fe1 B20 1.901(5)
Fe1 B10 1.907(5)
N10 B10 1.343(6)
N10 Si12 1.805(3)
N10 Si11 1.807(3)
Si11 C15 1.851(5)
Si11 C14 1.856(5)
Si11 C13 1.860(5)
Si12 C18 1.837(4)
Si12 C16 1.846(5)
Si12 C17 1.857(5)
C13 H13A 0.9800
C13 H13B 0.9800
C13 H13C 0.9800
C14 H14A 0.9800
C14 H14B 0.9800
C14 H14C 0.9800
C15 H15A 0.9800
C15 H15B 0.9800
C15 H15C 0.9800
C16 H16A 0.9800
C16 H16B 0.9800
C16 H16C 0.9800
C17 H17A 0.9800
C17 H17B 0.9800
C17 H17C 0.9800
C18 H18A 0.9800
C18 H18B 0.9800
C18 H18C 0.9800
N20 B20 1.336(6)
N20 Si21 1.789(4)
N20 Si22 1.819(4)
Si21 C25 1.840(5)
Si21 C24 1.847(6)
Si21 C23 1.864(5)
Si22 C28 1.842(5)
Si22 C27 1.853(5)
Si22 C26 1.862(5)
C23 H23A 0.9800
C23 H23B 0.9800
C23 H23C 0.9800
C24 H24A 0.9800
C24 H24B 0.9800
C24 H24C 0.9800
C25 H25A 0.9800
C25 H25B 0.9800
C25 H25C 0.9800
C26 H26A 0.9800
C26 H26B 0.9800
C26 H26C 0.9800
C27 H27A 0.9800
C27 H27B 0.9800
C27 H27C 0.9800
C28 H28A 0.9800
C28 H28B 0.9800
C28 H28C 0.9800
O31 C31 1.144(5)
O32 C32 1.135(6)
O33 C33 1.163(5)

loop_
_geom_torsion_atom_site_label_1
_geom_torsion_atom_site_label_2
_geom_torsion_atom_site_label_3
_geom_torsion_atom_site_label_4
_geom_torsion
Cl2 Ga01 Fe1 C31 175.01(15)
Cl3 Ga01 Fe1 C31 54.64(15)
Cl1 Ga01 Fe1 C31 -65.03(15)
Cl2 Ga01 Fe1 C33 -1.27(13)
Cl3 Ga01 Fe1 C33 -121.64(13)
Cl1 Ga01 Fe1 C33 118.70(13)
Cl2 Ga01 Fe1 B20 -94.49(15)
Cl3 Ga01 Fe1 B20 145.14(15)
Cl1 Ga01 Fe1 B20 25.47(15)
Cl2 Ga01 Fe1 B10 87.77(15)
Cl3 Ga01 Fe1 B10 -32.60(14)
Cl1 Ga01 Fe1 B10 -152.26(14)
B10 N10 Si11 C15 -136.4(4)
Si12 N10 Si11 C15 46.1(3)
B10 N10 Si11 C14 101.4(4)
Si12 N10 Si11 C14 -76.0(3)
B10 N10 Si11 C13 -19.6(4)
Si12 N10 Si11 C13 163.0(3)
B10 N10 Si12 C18 -18.7(4)
Si11 N10 Si12 C18 158.7(3)
B10 N10 Si12 C16 -137.8(4)
Si11 N10 Si12 C16 39.6(3)
B10 N10 Si12 C17 102.3(4)
Si11 N10 Si12 C17 -80.2(3)
B20 N20 Si21 C25 -160.4(4)
Si22 N20 Si21 C25 27.0(4)
B20 N20 Si21 C24 79.3(4)
Si22 N20 Si21 C24 -93.3(3)
B20 N20 Si21 C23 -41.4(4)
Si22 N20 Si21 C23 146.0(3)
B20 N20 Si22 C28 -1.3(4)
Si21 N20 Si22 C28 171.5(3)
B20 N20 Si22 C27 -119.9(4)
Si21 N20 Si22 C27 52.8(3)
B20 N20 Si22 C26 115.8(4)
Si21 N20 Si22 C26 -71.5(3)
